data_7238911
loop_
_publ_author_name
'Panja, Anangamohan'

_publ_section_title
;
 A series of tetrabromocatecholate chelated cobalt(iii) complexes with
 various N-donor ancillary ligands: syntheses, crystal structures,
 co-crystallization, thermally induced valence tautomerism and
 electrochemical studies
;
_journal_issue 15
_journal_name_full 'RSC Advances'
_journal_page_first 4954
_journal_paper_doi 10.1039/c3ra22897e
_journal_volume 3
_journal_year 2013
_chemical_formula_sum 'C50 H40 Br8 Co2 N10 O12'
_chemical_formula_weight 1730.06
_space_group_IT_number 15
_space_group_name_Hall '-C 2yc'
_space_group_name_H-M_alt 'C 1 2/c 1'
_symmetry_cell_setting monoclinic
_symmetry_space_group_name_H-M 'C 1 2/c 1'
_atom_sites_solution_hydrogens geom
_atom_sites_solution_primary direct
_atom_sites_solution_secondary difmap
_audit_creation_method SHELXL-97
_cell_angle_alpha 90.00
_cell_angle_beta 97.404(5)
_cell_angle_gamma 90.00
_cell_formula_units_Z 8
_cell_length_a 30.152(8)
_cell_length_b 12.333(3)
_cell_length_c 30.405(5)
_cell_measurement_reflns_used 30145
_cell_measurement_temperature 150(2)
_cell_measurement_theta_max 27.48
_cell_measurement_theta_min 1.0
_cell_volume 11212(4)
_computing_cell_refinement 'HKL Scalepack (Otwinowski & Minor 1997)'
_computing_data_collection 'KappaCCD Server Software (Nonius, 1997)'
_computing_data_reduction 'HKL Denzo and Scalepack (Otwinowski & Minor 1997)'
_computing_molecular_graphics 'ORTEP-3 (Farrugia, 1997) and Mercury (CCDC)'
_computing_publication_material 'shelxl-97 (Sheldrick, 1997)'
_computing_structure_refinement 'SHELXL-97 (Sheldrick, 1997)'
_computing_structure_solution 'Shelxs-97 (Sheldrick, 1990)'
_diffrn_ambient_temperature 150(2)
_diffrn_detector_area_resol_mean 9
_diffrn_measured_fraction_theta_full 0.976
_diffrn_measured_fraction_theta_max 0.970
_diffrn_measurement_device '95mm CCD camera on \k-goniostat'
_diffrn_measurement_device_type KappaCCD
_diffrn_measurement_method CCD
_diffrn_radiation_monochromator 'horizonally mounted graphite crystal'
_diffrn_radiation_source 'fine-focus sealed tube'
_diffrn_radiation_type MoK\a
_diffrn_radiation_wavelength 0.71073
_diffrn_reflns_av_R_equivalents 0.0397
_diffrn_reflns_av_sigmaI/netI 0.0640
_diffrn_reflns_limit_h_max 39
_diffrn_reflns_limit_h_min -39
_diffrn_reflns_limit_k_max 16
_diffrn_reflns_limit_k_min -12
_diffrn_reflns_limit_l_max 39
_diffrn_reflns_limit_l_min -39
_diffrn_reflns_number 18530
_diffrn_reflns_theta_full 27.48
_diffrn_reflns_theta_max 27.55
_diffrn_reflns_theta_min 2.77
_exptl_absorpt_coefficient_mu 6.365
_exptl_absorpt_correction_T_max 0.3937
_exptl_absorpt_correction_T_min 0.2141
_exptl_absorpt_correction_type empirical
_exptl_absorpt_process_details Scalepack
_exptl_crystal_colour green
_exptl_crystal_density_diffrn 2.050
_exptl_crystal_density_method 'not measured'
_exptl_crystal_description block
_exptl_crystal_F_000 6720
_exptl_crystal_size_max 0.35
_exptl_crystal_size_mid 0.26
_exptl_crystal_size_min 0.18
_refine_diff_density_max 0.959
_refine_diff_density_min -1.326
_refine_diff_density_rms 0.155
_refine_ls_extinction_coef none
_refine_ls_extinction_method none
_refine_ls_goodness_of_fit_ref 0.985
_refine_ls_hydrogen_treatment constr
_refine_ls_matrix_type full
_refine_ls_number_parameters 743
_refine_ls_number_reflns 12557
_refine_ls_number_restraints 0
_refine_ls_restrained_S_all 0.985
_refine_ls_R_factor_all 0.0815
_refine_ls_R_factor_gt 0.0520
_refine_ls_shift/su_max 0.008
_refine_ls_shift/su_mean 0.000
_refine_ls_structure_factor_coef Fsqd
_refine_ls_weighting_details 'calc w=1/[\s^2^(Fo^2^)+(0.0860P)^2^+0.0000P] where P=(Fo^2^+2Fc^2^)/3'
_refine_ls_weighting_scheme calc
_refine_ls_wR_factor_gt 0.1256
_refine_ls_wR_factor_ref 0.1405
_reflns_number_gt 8942
_reflns_number_total 12557
_reflns_threshold_expression >2sigma(I)
_cod_data_source_file c3ra22897e.txt
_cod_data_source_block Complex5
_cod_depositor_comments
;
The following automatic conversions were performed:

data item '_exptl_absorpt_correction_type' value 'Empirical' was
changed to 'empirical' in accordance with the
/home/saulius/struct/COD-crude-data/automatic-downloads/DataCite-retrospective/RSC/depositions/lib/dictionaries/cif_core.dic
dictionary named 'cif_core.dic' version 2.4.2 last updated on
2011-04-26.

data item '_symmetry_cell_setting' value 'Monoclinic' was changed to
'monoclinic' in accordance with the
/home/saulius/struct/COD-crude-data/automatic-downloads/DataCite-retrospective/RSC/depositions/lib/dictionaries/cif_core.dic
dictionary named 'cif_core.dic' version 2.4.2 last updated on
2011-04-26.

Automatic conversion script
Id: cif_fix_values 6909 2019-04-08 15:41:33Z antanas 
;
_cod_original_sg_symbol_H-M C2/c
_cod_database_code 7238911

loop_
_symmetry_equiv_pos_as_xyz
'x, y, z'
'-x, y, -z+1/2'
'x+1/2, y+1/2, z'
'-x+1/2, y+1/2, -z+1/2'
'-x, -y, -z'
'x, -y, z-1/2'
'-x+1/2, -y+1/2, -z'
'x+1/2, -y+1/2, z-1/2'

loop_
_atom_site_label
_atom_site_type_symbol
_atom_site_fract_x
_atom_site_fract_y
_atom_site_fract_z
_atom_site_U_iso_or_equiv
_atom_site_adp_type
_atom_site_occupancy
_atom_site_symmetry_multiplicity
_atom_site_calc_flag
_atom_site_refinement_flags
Co2 Co 0.18138(2) 0.03070(5) 0.160571(18) 0.02149(14) Uani 1 1 d .
Br1 Br 0.128223(17) 0.27380(4) 0.003953(15) 0.02962(13) Uani 1 1 d .
Br8 Br 0.043061(19) 0.06918(5) 0.055095(16) 0.03696(14) Uani 1 1 d .
Br3 Br -0.03442(2) 0.24506(6) -0.114692(19) 0.05024(18) Uani 1 1 d .
Br5 Br 0.12971(2) 0.36033(4) 0.225301(17) 0.03910(15) Uani 1 1 d .
Br4 Br 0.007459(18) 0.03209(5) -0.161833(15) 0.03727(14) Uani 1 1 d .
Br2 Br 0.02460(2) 0.36089(5) -0.02825(2) 0.04475(16) Uani 1 1 d .
Co1 Co 0.15897(2) -0.04515(5) -0.084647(17) 0.01937(14) Uani 1 1 d .
Br6 Br 0.02964(2) 0.43037(5) 0.17108(3) 0.0685(2) Uani 1 1 d .
N1 N 0.19145(13) 0.0293(3) -0.12584(11) 0.0211(8) Uani 1 1 d .
C12 C 0.32591(17) 0.0481(4) -0.07709(15) 0.0270(10) Uani 1 1 d .
H12 H 0.3567 0.0510 -0.0654 0.032 Uiso 1 1 calc R
O2 O 0.15191(11) 0.0847(2) -0.05321(9) 0.0225(7) Uani 1 1 d .
C40 C 0.12109(18) -0.0044(4) 0.22765(14) 0.0285(11) Uani 1 1 d .
H40 H 0.1248 0.0701 0.2353 0.034 Uiso 1 1 calc R
N8 N 0.19363(14) -0.1117(3) 0.13741(11) 0.0244(9) Uani 1 1 d .
H8A H 0.1887 -0.1106 0.1069 0.029 Uiso 1 1 calc R
H8B H 0.2231 -0.1297 0.1459 0.029 Uiso 1 1 calc R
O4 O 0.16642(12) 0.1653(2) 0.18292(9) 0.0260(7) Uani 1 1 d .
C21 C 0.1234(2) -0.4523(4) -0.07723(18) 0.0403(14) Uani 1 1 d .
H21 H 0.1210 -0.5260 -0.0862 0.048 Uiso 1 1 calc R
C8 C 0.20473(18) 0.1241(4) -0.19135(14) 0.0296(11) Uani 1 1 d .
H8 H 0.1928 0.1521 -0.2195 0.035 Uiso 1 1 calc R
N2 N 0.21671(13) -0.0675(3) -0.05031(11) 0.0211(8) Uani 1 1 d .
H2A H 0.2159 -0.0433 -0.0218 0.025 Uiso 1 1 calc R
H2B H 0.2232 -0.1404 -0.0491 0.025 Uiso 1 1 calc R
C43 C 0.11159(16) -0.2217(4) 0.20757(14) 0.0249(10) Uani 1 1 d .
C27 C 0.10226(19) 0.2813(4) 0.17551(15) 0.0298(11) Uani 1 1 d .
C11 C 0.31174(18) 0.0963(4) -0.11741(15) 0.0289(11) Uani 1 1 d .
H11 H 0.3326 0.1330 -0.1330 0.035 Uiso 1 1 calc R
C3 C 0.09205(16) 0.2092(4) -0.04430(13) 0.0218(9) Uani 1 1 d .
O5 O 0.24230(14) 0.7613(3) 0.07682(11) 0.0384(9) Uani 1 1 d .
C41 C 0.09148(17) -0.0663(4) 0.24877(15) 0.0296(11) Uani 1 1 d .
H41 H 0.0747 -0.0341 0.2698 0.036 Uiso 1 1 calc R
C32 C 0.24146(19) 0.1817(4) 0.05836(15) 0.0345(12) Uani 1 1 d .
H32 H 0.2328 0.2068 0.0290 0.041 Uiso 1 1 calc R
C7 C 0.17616(17) 0.0708(4) -0.16494(14) 0.0261(10) Uani 1 1 d .
H7 H 0.1452 0.0647 -0.1755 0.031 Uiso 1 1 calc R
N4 N 0.16095(14) -0.1822(3) -0.11748(11) 0.0245(8) Uani 1 1 d .
H4A H 0.1444 -0.1760 -0.1450 0.029 Uiso 1 1 calc R
H4B H 0.1900 -0.1982 -0.1214 0.029 Uiso 1 1 calc R
C31 C 0.20952(18) 0.1316(4) 0.08193(14) 0.0277(11) Uani 1 1 d .
H31 H 0.1798 0.1218 0.0679 0.033 Uiso 1 1 calc R
C33 C 0.28448(19) 0.1943(4) 0.07735(16) 0.0348(12) Uani 1 1 d .
H33 H 0.3058 0.2282 0.0614 0.042 Uiso 1 1 calc R
C35 C 0.34056(19) 0.1633(4) 0.14499(17) 0.0374(13) Uani 1 1 d .
H35 H 0.3642 0.1947 0.1314 0.045 Uiso 1 1 calc R
C26 C 0.12611(16) 0.1932(4) 0.16284(14) 0.0235(10) Uani 1 1 d .
C39 C 0.26325(17) 0.1093(3) 0.14320(14) 0.0239(10) Uani 1 1 d .
O1 O 0.10280(11) -0.0156(2) -0.11804(9) 0.0232(7) Uani 1 1 d .
C45 C 0.13380(18) -0.3681(4) 0.16236(16) 0.0311(11) Uani 1 1 d .
H45 H 0.1315 -0.4419 0.1534 0.037 Uiso 1 1 calc R
C36 C 0.34865(19) 0.1247(4) 0.18773(17) 0.0360(12) Uani 1 1 d .
H36 H 0.3782 0.1274 0.2029 0.043 Uiso 1 1 calc R
C19 C 0.11276(16) -0.3137(4) -0.02343(15) 0.0280(11) Uani 1 1 d .
N5 N 0.22057(14) 0.0979(3) 0.12355(11) 0.0239(8) Uani 1 1 d .
C24 C 0.12876(15) -0.2367(4) -0.05251(14) 0.0215(9) Uani 1 1 d .
N6 N 0.23395(15) 0.0267(3) 0.20567(11) 0.0272(9) Uani 1 1 d .
H6A H 0.2285 0.0663 0.2300 0.033 Uiso 1 1 calc R
H6B H 0.2399 -0.0437 0.2146 0.033 Uiso 1 1 calc R
C17 C 0.10476(18) -0.1679(4) 0.02674(15) 0.0327(12) Uani 1 1 d .
H17 H 0.0965 -0.1417 0.0539 0.039 Uiso 1 1 calc R
C44 C 0.10947(18) -0.3328(4) 0.19472(15) 0.0306(11) Uani 1 1 d .
H44 H 0.0913 -0.3821 0.2085 0.037 Uiso 1 1 calc R
C2 C 0.11102(15) 0.1220(3) -0.06529(13) 0.0197(9) Uani 1 1 d .
N3 N 0.13207(13) -0.1290(3) -0.04164(11) 0.0223(8) Uani 1 1 d .
C37 C 0.3139(2) 0.0811(4) 0.20965(16) 0.0362(13) Uani 1 1 d .
H37 H 0.3198 0.0586 0.2397 0.043 Uiso 1 1 calc R
C18 C 0.10068(18) -0.2753(4) 0.01660(16) 0.0329(12) Uani 1 1 d .
H18 H 0.0896 -0.3242 0.0368 0.039 Uiso 1 1 calc R
C1 C 0.08417(16) 0.0688(4) -0.10044(13) 0.0225(10) Uani 1 1 d .
C34 C 0.29712(18) 0.1563(4) 0.12126(15) 0.0295(11) Uani 1 1 d .
O6 O 0.21726(13) 0.9122(3) 0.04588(10) 0.0353(9) Uani 1 1 d .
C13 C 0.29541(17) -0.0054(4) -0.05287(14) 0.0278(11) Uani 1 1 d .
H13 H 0.3056 -0.0379 -0.0251 0.033 Uiso 1 1 calc R
N7 N 0.14422(14) -0.0446(3) 0.19746(11) 0.0226(8) Uani 1 1 d .
C16 C 0.12123(18) -0.0957(4) -0.00328(15) 0.0298(11) Uani 1 1 d .
H16 H 0.1246 -0.0212 0.0044 0.036 Uiso 1 1 calc R
O3 O 0.13138(11) 0.0430(2) 0.11645(9) 0.0245(7) Uani 1 1 d .
C48 C 0.13963(16) -0.1527(4) 0.18686(13) 0.0221(10) Uani 1 1 d .
O7 O 0.27598(14) 0.8331(4) 0.02573(12) 0.0492(11) Uani 1 1 d .
C38 C 0.27221(17) 0.0717(4) 0.18736(14) 0.0261(10) Uani 1 1 d .
C30 C 0.06585(18) 0.1564(4) 0.10378(15) 0.0287(11) Uani 1 1 d .
N9 N 0.24527(15) 0.8361(3) 0.04942(12) 0.0305(10) Uani 1 1 d .
C22 C 0.14039(19) -0.3753(4) -0.10513(16) 0.0332(12) Uani 1 1 d .
H22 H 0.1500 -0.3972 -0.1323 0.040 Uiso 1 1 calc R
C10 C 0.26689(17) 0.0913(4) -0.13540(14) 0.0231(10) Uani 1 1 d .
C42 C 0.08685(18) -0.1746(4) 0.23879(15) 0.0309(11) Uani 1 1 d .
H42 H 0.0669 -0.2179 0.2530 0.037 Uiso 1 1 calc R
C47 C 0.16469(17) -0.1921(4) 0.15430(14) 0.0249(10) Uani 1 1 d .
C25 C 0.10699(17) 0.1279(4) 0.12621(14) 0.0232(10) Uani 1 1 d .
C28 C 0.06073(18) 0.3091(4) 0.15260(19) 0.0358(12) Uani 1 1 d .
C15 C 0.23646(16) 0.0378(3) -0.11096(13) 0.0190(9) Uani 1 1 d .
C46 C 0.16189(17) -0.2992(4) 0.14209(14) 0.0276(11) Uani 1 1 d .
H46 H 0.1788 -0.3262 0.1202 0.033 Uiso 1 1 calc R
C20 C 0.11052(19) -0.4226(4) -0.03763(18) 0.0356(12) Uani 1 1 d .
H20 H 0.0998 -0.4764 -0.0192 0.043 Uiso 1 1 calc R
C23 C 0.14277(17) -0.2680(4) -0.09229(14) 0.0262(10) Uani 1 1 d .
C14 C 0.25151(16) -0.0101(3) -0.06970(13) 0.0211(9) Uani 1 1 d .
C5 C 0.02299(16) 0.1940(4) -0.09374(14) 0.0282(11) Uani 1 1 d .
C6 C 0.04162(17) 0.1058(4) -0.11430(13) 0.0283(11) Uani 1 1 d .
C9 C 0.24891(18) 0.1359(4) -0.17716(14) 0.0288(11) Uani 1 1 d .
H9 H 0.2677 0.1734 -0.1948 0.035 Uiso 1 1 calc R
C4 C 0.04899(16) 0.2454(4) -0.05828(15) 0.0264(10) Uani 1 1 d .
Br7 Br -0.01408(2) 0.28064(6) 0.08599(2) 0.05609(19) Uani 1 1 d .
C29 C 0.04246(18) 0.2458(4) 0.11689(17) 0.0327(12) Uani 1 1 d .
N10 N 0.26965(15) 0.7383(3) 0.20424(12) 0.0295(10) Uani 1 1 d .
O8 O 0.28033(13) 0.7951(3) 0.17263(11) 0.0388(9) Uani 1 1 d .
O10 O 0.28237(15) 0.6430(3) 0.20938(11) 0.0448(10) Uani 1 1 d .
O9 O 0.24543(14) 0.7815(3) 0.23012(11) 0.0400(9) Uani 1 1 d .
O11 O 0.08798(14) 0.8486(3) 0.81028(11) 0.0407(10) Uani 1 1 d .
H11A H 0.0806 0.8913 0.8296 0.061 Uiso 1 1 calc R
C49 C 0.0522(3) 0.7782(6) 0.7965(3) 0.075(2) Uani 1 1 d .
H49A H 0.0584 0.7067 0.8101 0.112 Uiso 1 1 calc R
H49B H 0.0487 0.7712 0.7642 0.112 Uiso 1 1 calc R
H49C H 0.0247 0.8075 0.8058 0.112 Uiso 1 1 calc R
O12 O 0.4617(5) 0.0902(9) 0.2254(3) 0.190(5) Uani 1 1 d .
H12A H 0.4540 0.1347 0.2439 0.285 Uiso 1 1 calc R
C50 C 0.4685(6) 0.1471(12) 0.1848(5) 0.231(11) Uani 1 1 d .
H50A H 0.4479 0.2087 0.1804 0.347 Uiso 1 1 calc R
H50B H 0.4627 0.0974 0.1595 0.347 Uiso 1 1 calc R
H50C H 0.4994 0.1733 0.1871 0.347 Uiso 1 1 calc R

loop_
_atom_site_aniso_label
_atom_site_aniso_U_11
_atom_site_aniso_U_22
_atom_site_aniso_U_33
_atom_site_aniso_U_23
_atom_site_aniso_U_13
_atom_site_aniso_U_12
Co2 0.0290(4) 0.0154(3) 0.0203(3) 0.0008(2) 0.0044(2) 0.0010(3)
Br1 0.0319(3) 0.0247(3) 0.0318(2) -0.00738(18) 0.00219(19) -0.0005(2)
Br8 0.0313(3) 0.0422(3) 0.0364(3) -0.0033(2) 0.0006(2) 0.0025(2)
Br3 0.0288(3) 0.0666(4) 0.0529(3) -0.0109(3) -0.0040(3) 0.0198(3)
Br5 0.0524(4) 0.0226(3) 0.0454(3) -0.0105(2) 0.0181(3) -0.0054(2)
Br4 0.0257(3) 0.0532(4) 0.0314(2) -0.0092(2) -0.0022(2) -0.0002(2)
Br2 0.0318(3) 0.0357(3) 0.0678(4) -0.0179(3) 0.0104(3) 0.0065(2)
Co1 0.0209(3) 0.0161(3) 0.0213(3) 0.0005(2) 0.0036(2) 0.0002(2)
Br6 0.0389(4) 0.0337(4) 0.1343(7) -0.0322(4) 0.0172(4) 0.0051(3)
N1 0.027(2) 0.0159(19) 0.0216(17) 0.0022(14) 0.0063(15) 0.0001(16)
C12 0.024(3) 0.025(3) 0.033(2) -0.0074(19) 0.007(2) -0.002(2)
O2 0.0262(19) 0.0150(16) 0.0251(15) -0.0028(12) -0.0011(13) 0.0003(13)
C40 0.043(3) 0.020(2) 0.023(2) 0.0019(18) 0.002(2) -0.001(2)
N8 0.032(2) 0.023(2) 0.0197(17) 0.0013(15) 0.0058(15) 0.0024(17)
O4 0.033(2) 0.0177(17) 0.0274(15) -0.0032(12) 0.0036(14) 0.0025(14)
C21 0.049(4) 0.018(3) 0.054(3) -0.004(2) 0.005(3) -0.004(2)
C8 0.045(3) 0.023(3) 0.022(2) 0.0022(18) 0.007(2) -0.006(2)
N2 0.024(2) 0.0171(19) 0.0233(17) -0.0011(14) 0.0056(15) 0.0032(16)
C43 0.022(3) 0.027(3) 0.024(2) 0.0001(18) 0.0006(18) 0.000(2)
C27 0.041(3) 0.015(2) 0.035(2) -0.0047(19) 0.012(2) -0.002(2)
C11 0.031(3) 0.022(2) 0.036(2) -0.007(2) 0.014(2) -0.008(2)
C3 0.026(3) 0.018(2) 0.022(2) -0.0001(17) 0.0048(17) -0.0023(19)
O5 0.058(3) 0.031(2) 0.0287(17) 0.0054(15) 0.0124(17) 0.0171(18)
C41 0.029(3) 0.035(3) 0.025(2) 0.0015(19) 0.0034(19) 0.006(2)
C32 0.047(4) 0.031(3) 0.027(2) 0.008(2) 0.011(2) 0.003(3)
C7 0.030(3) 0.023(2) 0.024(2) -0.0034(17) -0.0004(19) 0.002(2)
N4 0.027(2) 0.021(2) 0.0256(18) -0.0023(15) 0.0057(16) 0.0003(17)
C31 0.037(3) 0.023(2) 0.023(2) 0.0005(18) 0.006(2) 0.000(2)
C33 0.041(3) 0.029(3) 0.037(3) 0.002(2) 0.020(2) -0.003(2)
C35 0.032(3) 0.033(3) 0.048(3) -0.011(2) 0.007(2) -0.003(2)
C26 0.028(3) 0.016(2) 0.028(2) 0.0046(17) 0.0107(19) -0.0059(19)
C39 0.032(3) 0.012(2) 0.028(2) -0.0018(17) 0.0064(19) -0.0034(19)
O1 0.0241(19) 0.0205(17) 0.0244(14) -0.0032(12) 0.0014(13) 0.0014(13)
C45 0.035(3) 0.020(2) 0.039(3) -0.006(2) 0.005(2) 0.001(2)
C36 0.025(3) 0.035(3) 0.047(3) -0.008(2) -0.001(2) -0.004(2)
C19 0.023(3) 0.023(3) 0.038(2) 0.007(2) 0.002(2) -0.001(2)
N5 0.031(2) 0.0163(19) 0.0257(18) 0.0031(15) 0.0078(16) -0.0007(17)
C24 0.015(2) 0.019(2) 0.030(2) 0.0019(17) 0.0004(17) -0.0004(18)
N6 0.039(3) 0.021(2) 0.0224(18) 0.0024(15) 0.0053(17) 0.0000(18)
C17 0.038(3) 0.033(3) 0.029(2) 0.002(2) 0.013(2) 0.005(2)
C44 0.037(3) 0.019(2) 0.035(2) 0.0039(19) 0.002(2) -0.006(2)
C2 0.022(2) 0.016(2) 0.0209(19) 0.0062(16) 0.0033(17) -0.0008(18)
N3 0.019(2) 0.019(2) 0.0288(18) 0.0025(15) 0.0034(15) -0.0012(16)
C37 0.049(4) 0.029(3) 0.030(2) -0.003(2) -0.001(2) -0.004(3)
C18 0.032(3) 0.026(3) 0.042(3) 0.012(2) 0.009(2) -0.002(2)
C1 0.028(3) 0.017(2) 0.022(2) 0.0022(17) 0.0027(18) -0.0027(19)
C34 0.034(3) 0.023(3) 0.032(2) -0.0060(19) 0.007(2) 0.001(2)
O6 0.050(3) 0.029(2) 0.0270(16) 0.0016(14) 0.0056(15) 0.0198(18)
C13 0.034(3) 0.025(3) 0.024(2) -0.0025(18) 0.0023(19) -0.002(2)
N7 0.034(2) 0.0170(19) 0.0166(16) -0.0004(14) 0.0034(15) 0.0003(17)
C16 0.036(3) 0.023(3) 0.032(2) -0.0030(19) 0.009(2) 0.004(2)
O3 0.0279(19) 0.0216(17) 0.0245(15) 0.0002(12) 0.0049(13) 0.0034(14)
C48 0.023(3) 0.019(2) 0.024(2) 0.0031(17) -0.0005(18) 0.0005(19)
O7 0.033(2) 0.077(3) 0.039(2) 0.0132(19) 0.0104(18) 0.011(2)
C38 0.034(3) 0.017(2) 0.027(2) -0.0012(17) 0.003(2) 0.002(2)
C30 0.029(3) 0.028(3) 0.030(2) 0.0044(19) 0.007(2) 0.000(2)
N9 0.036(3) 0.034(2) 0.0206(18) -0.0026(16) -0.0004(17) 0.003(2)
C22 0.039(3) 0.025(3) 0.037(3) -0.005(2) 0.010(2) -0.002(2)
C10 0.030(3) 0.014(2) 0.026(2) -0.0031(17) 0.0086(19) -0.0021(19)
C42 0.031(3) 0.033(3) 0.029(2) 0.006(2) 0.004(2) -0.005(2)
C47 0.033(3) 0.022(2) 0.020(2) 0.0027(17) 0.0045(18) 0.003(2)
C25 0.029(3) 0.018(2) 0.024(2) 0.0041(17) 0.0085(18) -0.002(2)
C28 0.025(3) 0.022(3) 0.064(3) -0.003(2) 0.018(3) 0.000(2)
C15 0.024(2) 0.011(2) 0.0231(19) -0.0030(16) 0.0066(17) -0.0014(18)
C46 0.034(3) 0.021(2) 0.027(2) -0.0021(18) 0.001(2) 0.004(2)
C20 0.035(3) 0.023(3) 0.051(3) 0.008(2) 0.012(2) -0.003(2)
C23 0.025(3) 0.022(2) 0.030(2) 0.0024(18) 0.0004(19) 0.000(2)
C14 0.026(3) 0.014(2) 0.025(2) -0.0029(16) 0.0067(18) -0.0011(18)
C5 0.020(3) 0.035(3) 0.030(2) 0.007(2) 0.0049(19) 0.008(2)
C6 0.031(3) 0.034(3) 0.020(2) 0.0053(19) 0.0043(18) -0.004(2)
C9 0.043(3) 0.021(2) 0.025(2) 0.0006(18) 0.013(2) -0.005(2)
C4 0.020(3) 0.022(2) 0.039(2) -0.0013(19) 0.012(2) 0.0016(19)
Br7 0.0316(4) 0.0570(4) 0.0784(4) -0.0021(3) 0.0021(3) 0.0155(3)
C29 0.025(3) 0.025(3) 0.051(3) 0.004(2) 0.015(2) 0.002(2)
N10 0.035(3) 0.028(2) 0.0237(19) -0.0034(16) 0.0000(17) 0.0072(19)
O8 0.043(2) 0.041(2) 0.0344(18) 0.0099(16) 0.0130(16) 0.0087(18)
O10 0.074(3) 0.022(2) 0.0394(19) 0.0019(15) 0.0093(19) 0.0123(19)
O9 0.048(3) 0.045(2) 0.0290(17) -0.0068(16) 0.0131(16) 0.0103(19)
O11 0.053(3) 0.037(2) 0.0322(19) -0.0080(15) 0.0048(17) -0.0018(19)
C49 0.055(5) 0.073(5) 0.098(6) -0.054(4) 0.017(4) -0.014(4)
O12 0.223(13) 0.177(10) 0.189(10) 0.009(8) 0.101(9) 0.046(9)
C50 0.29(2) 0.180(15) 0.275(19) 0.135(14) 0.224(18) 0.085(14)

loop_
_atom_type_symbol
_atom_type_description
_atom_type_scat_dispersion_real
_atom_type_scat_dispersion_imag
_atom_type_scat_source
C C 0.0033 0.0016 'International Tables Vol C Tables 4.2.6.8 and 6.1.1.4'
H H 0.0000 0.0000 'International Tables Vol C Tables 4.2.6.8 and 6.1.1.4'
N N 0.0061 0.0033 'International Tables Vol C Tables 4.2.6.8 and 6.1.1.4'
O O 0.0106 0.0060 'International Tables Vol C Tables 4.2.6.8 and 6.1.1.4'
Co Co 0.3494 0.9721 'International Tables Vol C Tables 4.2.6.8 and 6.1.1.4'
Br Br -0.2901 2.4595 'International Tables Vol C Tables 4.2.6.8 and 6.1.1.4'

loop_
_geom_angle_atom_site_label_1
_geom_angle_atom_site_label_2
_geom_angle_atom_site_label_3
_geom_angle
O4 Co2 O3 88.79(14)
O4 Co2 N5 91.43(15)
O3 Co2 N5 92.52(15)
O4 Co2 N7 91.78(15)
O3 Co2 N7 88.93(15)
N5 Co2 N7 176.50(17)
O4 Co2 N8 176.92(16)
O3 Co2 N8 89.25(15)
N5 Co2 N8 91.03(16)
N7 Co2 N8 85.81(16)
O4 Co2 N6 88.81(15)
O3 Co2 N6 176.70(15)
N5 Co2 N6 85.28(16)
N7 Co2 N6 93.40(16)
N8 Co2 N6 93.24(16)
O2 Co1 O1 87.53(13)
O2 Co1 N1 91.43(15)
O1 Co1 N1 93.11(15)
O2 Co1 N3 91.53(15)
O1 Co1 N3 92.37(15)
N1 Co1 N3 173.88(16)
O2 Co1 N2 89.99(14)
O1 Co1 N2 177.10(15)
N1 Co1 N2 85.46(16)
N3 Co1 N2 89.18(15)
O2 Co1 N4 175.24(16)
O1 Co1 N4 88.67(15)
N1 Co1 N4 91.64(15)
N3 Co1 N4 85.77(16)
N2 Co1 N4 93.88(16)
C7 N1 C15 118.7(4)
C7 N1 Co1 128.6(4)
C15 N1 Co1 112.7(3)
C11 C12 C13 121.1(5)
C2 O2 Co1 108.4(3)
N7 C40 C41 122.8(4)
C47 N8 Co2 109.7(3)
C26 O4 Co2 108.1(3)
C20 C21 C22 121.2(5)
C9 C8 C7 121.0(4)
C14 N2 Co1 111.1(3)
C48 C43 C42 117.1(4)
C48 C43 C44 117.9(4)
C42 C43 C44 125.0(5)
C26 C27 C28 121.3(4)
C26 C27 Br5 115.8(4)
C28 C27 Br5 122.9(4)
C12 C11 C10 120.2(4)
C4 C3 C2 121.7(4)
C4 C3 Br1 121.8(3)
C2 C3 Br1 116.5(3)
C42 C41 C40 119.0(5)
C33 C32 C31 120.6(4)
N1 C7 C8 121.6(5)
C23 N4 Co1 108.7(3)
N5 C31 C32 120.9(5)
C32 C33 C34 119.2(5)
C36 C35 C34 120.0(5)
O4 C26 C27 123.4(4)
O4 C26 C25 117.6(4)
C27 C26 C25 119.0(4)
N5 C39 C38 116.1(4)
N5 C39 C34 122.5(4)
C38 C39 C34 121.4(5)
C1 O1 Co1 109.3(3)
C44 C45 C46 122.2(5)
C35 C36 C37 121.6(5)
C18 C19 C20 125.6(5)
C18 C19 C24 117.5(4)
C20 C19 C24 116.9(4)
C31 N5 C39 119.6(4)
C31 N5 Co2 126.4(4)
C39 N5 Co2 114.0(3)
N3 C24 C23 117.4(4)
N3 C24 C19 121.2(4)
C23 C24 C19 121.4(4)
C38 N6 Co2 109.4(3)
C18 C17 C16 119.8(4)
C45 C44 C43 119.6(5)
O2 C2 C3 123.9(4)
O2 C2 C1 118.1(4)
C3 C2 C1 118.0(4)
C16 N3 C24 119.8(4)
C16 N3 Co1 127.5(3)
C24 N3 Co1 112.4(3)
C38 C37 C36 119.4(5)
C17 C18 C19 120.0(5)
O1 C1 C6 124.3(4)
O1 C1 C2 115.9(4)
C6 C1 C2 119.8(4)
C39 C34 C35 117.5(4)
C39 C34 C33 117.1(5)
C35 C34 C33 125.3(5)
C14 C13 C12 119.4(4)
C40 N7 C48 118.8(4)
C40 N7 Co2 128.6(3)
C48 N7 Co2 112.4(3)
N3 C16 C17 121.6(5)
C25 O3 Co2 108.5(3)
N7 C48 C43 122.0(4)
N7 C48 C47 116.9(4)
C43 C48 C47 121.0(4)
C37 C38 C39 119.9(5)
C37 C38 N6 124.9(4)
C39 C38 N6 115.2(4)
C25 C30 C29 121.0(5)
C25 C30 Br8 117.1(4)
C29 C30 Br8 121.9(4)
O7 N9 O5 119.0(4)
O7 N9 O6 121.0(4)
O5 N9 O6 120.0(4)
C23 C22 C21 119.0(5)
C11 C10 C15 118.4(4)
C11 C10 C9 124.8(4)
C15 C10 C9 116.7(4)
C41 C42 C43 120.2(5)
C46 C47 C48 120.2(4)
C46 C47 N8 125.4(4)
C48 C47 N8 114.4(4)
O3 C25 C30 125.1(4)
O3 C25 C26 115.8(4)
C30 C25 C26 119.1(4)
C29 C28 C27 119.4(5)
C29 C28 Br6 121.0(4)
C27 C28 Br6 119.6(4)
N1 C15 C14 116.9(4)
N1 C15 C10 122.7(4)
C14 C15 C10 120.4(4)
C47 C46 C45 119.1(5)
C21 C20 C19 121.2(5)
C22 C23 C24 120.3(4)
C22 C23 N4 124.0(4)
C24 C23 N4 115.7(4)
C13 C14 C15 120.3(4)
C13 C14 N2 126.0(4)
C15 C14 N2 113.5(4)
C4 C5 C6 118.4(4)
C4 C5 Br3 120.7(4)
C6 C5 Br3 120.9(4)
C1 C6 C5 122.1(4)
C1 C6 Br4 117.9(4)
C5 C6 Br4 120.0(4)
C8 C9 C10 119.2(4)
C3 C4 C5 120.0(4)
C3 C4 Br2 120.1(3)
C5 C4 Br2 119.9(4)
C28 C29 C30 120.2(5)
C28 C29 Br7 120.1(4)
C30 C29 Br7 119.7(4)
O10 N10 O9 121.2(4)
O10 N10 O8 121.1(4)
O9 N10 O8 117.8(4)

loop_
_geom_bond_atom_site_label_1
_geom_bond_atom_site_label_2
_geom_bond_distance
Co2 O4 1.871(3)
Co2 O3 1.891(3)
Co2 N5 1.922(4)
Co2 N7 1.924(4)
Co2 N8 1.945(4)
Co2 N6 1.958(4)
Br1 C3 1.888(4)
Br8 C30 1.887(5)
Br3 C5 1.875(5)
Br5 C27 1.899(5)
Br4 C6 1.896(5)
Br2 C4 1.891(5)
Co1 O2 1.891(3)
Co1 O1 1.894(3)
Co1 N1 1.920(4)
Co1 N3 1.926(4)
Co1 N2 1.931(4)
Co1 N4 1.968(4)
Br6 C28 1.889(5)
N1 C7 1.321(5)
N1 C15 1.378(6)
C12 C11 1.380(7)
C12 C13 1.413(7)
O2 C2 1.323(5)
C40 N7 1.319(6)
C40 C41 1.393(7)
N8 C47 1.458(6)
O4 C26 1.333(6)
C21 C20 1.362(7)
C21 C22 1.412(7)
C8 C9 1.354(7)
C8 C7 1.413(7)
N2 C14 1.452(6)
C43 C48 1.404(6)
C43 C42 1.406(7)
C43 C44 1.424(6)
C27 C26 1.385(7)
C27 C28 1.395(7)
C11 C10 1.393(7)
C3 C4 1.387(7)
C3 C2 1.409(6)
O5 N9 1.254(5)
C41 C42 1.373(7)
C32 C33 1.359(7)
C32 C31 1.415(7)
N4 C23 1.454(6)
C31 N5 1.333(5)
C33 C34 1.420(7)
C35 C36 1.376(7)
C35 C34 1.414(7)
C26 C25 1.434(6)
C39 N5 1.354(6)
C39 C38 1.413(6)
C39 C34 1.414(7)
O1 C1 1.328(5)
C45 C44 1.372(7)
C45 C46 1.398(7)
C36 C37 1.419(8)
C19 C18 1.397(7)
C19 C20 1.410(7)
C19 C24 1.424(6)
C24 N3 1.369(6)
C24 C23 1.387(6)
N6 C38 1.454(6)
C17 C18 1.362(7)
C17 C16 1.410(7)
C2 C1 1.416(6)
N3 C16 1.317(6)
C37 C38 1.354(7)
C1 C6 1.376(7)
O6 N9 1.258(5)
C13 C14 1.357(7)
N7 C48 1.374(5)
O3 C25 1.335(5)
C48 C47 1.407(6)
O7 N9 1.245(5)
C30 C25 1.382(7)
C30 C29 1.394(7)
C22 C23 1.379(7)
C10 C15 1.416(6)
C10 C9 1.425(6)
C47 C46 1.371(6)
C28 C29 1.392(7)
C15 C14 1.407(6)
C5 C4 1.400(7)
C5 C6 1.407(7)
Br7 C29 1.887(5)
N10 O10 1.239(5)
N10 O9 1.259(5)
N10 O8 1.264(5)
O11 C49 1.405(8)
O12 C50 1.456(13)
